data_7025181
loop_
_publ_author_name
'Jarenmark, Martin'
'Csap\'o, Edit'
'Singh, Jyoti'
'W\"ockel, Simone'
'Farkas, Etelka'
'Meyer, Franc'
'Haukka, Matti'
'Nordlander, Ebbe'

_publ_section_title
;
 Unsymmetrical dizinc complexes as models for the active sites of
 phosphohydrolases.
;
_journal_issue 35
_journal_name_full 'Dalton transactions (Cambridge, England : 2003)'
_journal_page_first 8183
_journal_page_last 8194
_journal_paper_doi 10.1039/b925563j
_journal_volume 39
_journal_year 2010
_chemical_formula_moiety 'C56 H66 N8 O10 Zn4, 2(F6 P)'
_chemical_formula_sum 'C56 H66 F12 N8 O10 P2 Zn4'
_chemical_formula_weight 1562.59
_chemical_name_systematic
;
?
;
_space_group_IT_number 14
_symmetry_cell_setting monoclinic
_symmetry_space_group_name_Hall '-P 2ybc'
_symmetry_space_group_name_H-M 'P 1 21/c 1'
_atom_sites_solution_hydrogens geom
_atom_sites_solution_primary direct
_atom_sites_solution_secondary difmap
_audit_creation_method SHELXL-97
_cell_angle_alpha 90.00
_cell_angle_beta 97.187(2)
_cell_angle_gamma 90.00
_cell_formula_units_Z 2
_cell_length_a 12.5983(2)
_cell_length_b 19.4790(3)
_cell_length_c 12.5532(4)
_cell_measurement_reflns_used 53314
_cell_measurement_temperature 120(2)
_cell_measurement_theta_max 27.48
_cell_measurement_theta_min 3.47
_cell_volume 3056.38(12)
_computing_cell_refinement 'Denzo/Scalepack (Otwinowski & Minor, 1997)'
_computing_data_collection 'Collect (Bruker AXS BV, 1997-2004)'
_computing_data_reduction 'Denzo/Scalepack (Otwinowski & Minor, 1997)'
_computing_molecular_graphics 'Diamond v.3.1e (Brandenburg, 2007)'
_computing_publication_material 'SHELXL-97 (Sheldrick, 1997)'
_computing_structure_refinement 'SHELXL-97 (Sheldrick, 1997)'
_computing_structure_solution 'SHELXS-97 (Sheldrick, 1997)'
_diffrn_ambient_temperature 120(2)
_diffrn_detector_area_resol_mean 9
_diffrn_measured_fraction_theta_full 0.992
_diffrn_measured_fraction_theta_max 0.992
_diffrn_measurement_device '95mm CCD camera on \k-goniostat'
_diffrn_measurement_device_type 'Nonius KappaCCD'
_diffrn_measurement_method '\f scans and \w scans with \k offset'
_diffrn_radiation_monochromator 'horizontally mounted graphite crystal'
_diffrn_radiation_source 'fine-focus sealed tube'
_diffrn_radiation_type MoK\a
_diffrn_radiation_wavelength 0.71073
_diffrn_reflns_av_R_equivalents 0.0375
_diffrn_reflns_av_sigmaI/netI 0.0196
_diffrn_reflns_limit_h_max 16
_diffrn_reflns_limit_h_min -16
_diffrn_reflns_limit_k_max 25
_diffrn_reflns_limit_k_min -25
_diffrn_reflns_limit_l_max 16
_diffrn_reflns_limit_l_min -16
_diffrn_reflns_number 53314
_diffrn_reflns_theta_full 27.48
_diffrn_reflns_theta_max 27.48
_diffrn_reflns_theta_min 3.47
_exptl_absorpt_coefficient_mu 1.704
_exptl_absorpt_correction_T_max 0.7464
_exptl_absorpt_correction_T_min 0.5744
_exptl_absorpt_correction_type multi-scan
_exptl_absorpt_process_details 'Xprep in Shelxtl v.6.14-1 (Sheldrick, 2005)'
_exptl_crystal_colour colourless
_exptl_crystal_density_diffrn 1.698
_exptl_crystal_density_method 'not measured'
_exptl_crystal_description block
_exptl_crystal_F_000 1592
_exptl_crystal_size_max 0.35
_exptl_crystal_size_mid 0.22
_exptl_crystal_size_min 0.17
_refine_diff_density_max 1.292
_refine_diff_density_min -0.726
_refine_diff_density_rms 0.077
_refine_ls_extinction_method none
_refine_ls_goodness_of_fit_ref 1.056
_refine_ls_hydrogen_treatment constr
_refine_ls_matrix_type full
_refine_ls_number_parameters 419
_refine_ls_number_reflns 6951
_refine_ls_number_restraints 0
_refine_ls_restrained_S_all 1.056
_refine_ls_R_factor_all 0.0411
_refine_ls_R_factor_gt 0.0349
_refine_ls_shift/su_max 0.001
_refine_ls_shift/su_mean 0.000
_refine_ls_structure_factor_coef Fsqd
_refine_ls_weighting_details 'calc w=1/[\s^2^(Fo^2^)+(0.0451P)^2^+4.4968P] where P=(Fo^2^+2Fc^2^)/3'
_refine_ls_weighting_scheme calc
_refine_ls_wR_factor_gt 0.0897
_refine_ls_wR_factor_ref 0.0954
_reflns_number_gt 6188
_reflns_number_total 6951
_reflns_threshold_expression >2sigma(I)
_cod_data_source_file b925563j.txt
_cod_data_source_block 2
_cod_original_sg_symbol_H-M 'P 21/c'
_cod_database_code 7025181

loop_
_symmetry_equiv_pos_as_xyz
'x, y, z'
'-x, y+1/2, -z+1/2'
'-x, -y, -z'
'x, -y-1/2, z-1/2'

loop_
_atom_site_label
_atom_site_type_symbol
_atom_site_fract_x
_atom_site_fract_y
_atom_site_fract_z
_atom_site_U_iso_or_equiv
_atom_site_adp_type
_atom_site_occupancy
_atom_site_symmetry_multiplicity
_atom_site_calc_flag
_atom_site_refinement_flags
Zn1 Zn 0.52792(2) -0.020950(13) 0.19526(2) 0.02108(8) Uani 1 1 d .
Zn2 Zn 0.34452(2) -0.121962(13) -0.12111(2) 0.02138(8) Uani 1 1 d .
O1 O 0.46610(13) -0.07293(9) 0.06062(13) 0.0252(3) Uani 1 1 d .
O2 O 0.66244(12) 0.03091(8) 0.19945(13) 0.0223(3) Uani 1 1 d .
O3 O 0.42185(14) 0.05467(9) 0.17157(15) 0.0299(4) Uani 1 1 d .
O4 O 0.52252(14) 0.14924(9) 0.19376(14) 0.0291(4) Uani 1 1 d .
O5 O 0.41709(14) -0.17759(9) 0.00678(13) 0.0286(4) Uani 1 1 d .
N1 N 0.47565(16) -0.05506(11) 0.33971(16) 0.0246(4) Uani 1 1 d .
N2 N 0.61222(16) -0.11793(10) 0.22285(15) 0.0217(4) Uani 1 1 d .
N3 N 0.77901(16) 0.17339(10) 0.21934(16) 0.0234(4) Uani 1 1 d .
N4 N 0.78556(16) 0.09343(11) 0.03970(15) 0.0248(4) Uani 1 1 d .
C1 C 0.3939(2) -0.02791(14) 0.3856(2) 0.0294(5) Uani 1 1 d .
H1 H 0.3507 0.0065 0.3481 0.035 Uiso 1 1 calc R
C2 C 0.3710(2) -0.04860(15) 0.4856(2) 0.0336(6) Uani 1 1 d .
H2 H 0.3124 -0.0293 0.5161 0.040 Uiso 1 1 calc R
C3 C 0.4351(2) -0.09799(17) 0.5402(2) 0.0370(6) Uani 1 1 d .
H3 H 0.4225 -0.1118 0.6101 0.044 Uiso 1 1 calc R
C4 C 0.5175(2) -0.12733(14) 0.4931(2) 0.0311(5) Uani 1 1 d .
H4 H 0.5607 -0.1624 0.5289 0.037 Uiso 1 1 calc R
C5 C 0.53584(19) -0.10435(13) 0.39200(18) 0.0250(5) Uani 1 1 d .
C6 C 0.62835(19) -0.13176(12) 0.33897(18) 0.0239(5) Uani 1 1 d .
H6A H 0.6956 -0.1098 0.3714 0.029 Uiso 1 1 calc R
H6B H 0.6349 -0.1819 0.3513 0.029 Uiso 1 1 calc R
C7 C 0.54041(19) -0.16913(12) 0.16486(19) 0.0243(5) Uani 1 1 d .
H7A H 0.4947 -0.1897 0.2150 0.029 Uiso 1 1 calc R
H7B H 0.5838 -0.2063 0.1383 0.029 Uiso 1 1 calc R
C8 C 0.46981(19) -0.13737(13) 0.07057(18) 0.0241(5) Uani 1 1 d .
C9 C 0.71406(19) -0.11305(12) 0.17498(19) 0.0244(5) Uani 1 1 d .
H9A H 0.6979 -0.1001 0.0984 0.029 Uiso 1 1 calc R
H9B H 0.7489 -0.1587 0.1783 0.029 Uiso 1 1 calc R
C10 C 0.79021(18) -0.06151(12) 0.23106(18) 0.0223(4) Uani 1 1 d .
C11 C 0.89186(19) -0.08290(13) 0.27626(18) 0.0244(5) Uani 1 1 d .
H11 H 0.9102 -0.1301 0.2723 0.029 Uiso 1 1 calc R
C12 C 0.96706(18) -0.03733(14) 0.32686(18) 0.0255(5) Uani 1 1 d .
C13 C 1.0765(2) -0.06155(14) 0.3749(2) 0.0309(5) Uani 1 1 d .
H13A H 1.1129 -0.0246 0.4182 0.046 Uiso 1 1 calc R
H13B H 1.1185 -0.0741 0.3173 0.046 Uiso 1 1 calc R
H13C H 1.0690 -0.1016 0.4206 0.046 Uiso 1 1 calc R
C14 C 0.93736(19) 0.03099(13) 0.33362(18) 0.0250(5) Uani 1 1 d .
H14 H 0.9879 0.0629 0.3672 0.030 Uiso 1 1 calc R
C15 C 0.83535(18) 0.05435(12) 0.29253(17) 0.0224(4) Uani 1 1 d .
C16 C 0.76122(18) 0.00800(12) 0.23989(17) 0.0218(4) Uani 1 1 d .
C17 C 0.8040(2) 0.12718(12) 0.31505(19) 0.0248(5) Uani 1 1 d .
H17A H 0.7404 0.1257 0.3540 0.030 Uiso 1 1 calc R
H17B H 0.8629 0.1482 0.3638 0.030 Uiso 1 1 calc R
C18 C 0.7434(2) 0.24255(13) 0.2579(2) 0.0302(5) Uani 1 1 d .
H18 H 0.6841 0.2334 0.3021 0.036 Uiso 1 1 calc R
C19 C 0.8300(3) 0.28094(15) 0.3293(3) 0.0430(7) Uani 1 1 d .
H19A H 0.8548 0.2528 0.3922 0.064 Uiso 1 1 calc R
H19B H 0.8009 0.3243 0.3528 0.064 Uiso 1 1 calc R
H19C H 0.8901 0.2905 0.2890 0.064 Uiso 1 1 calc R
C20 C 0.6973(2) 0.28716(14) 0.1645(2) 0.0376(6) Uani 1 1 d .
H20A H 0.7524 0.2960 0.1176 0.056 Uiso 1 1 calc R
H20B H 0.6731 0.3308 0.1918 0.056 Uiso 1 1 calc R
H20C H 0.6366 0.2635 0.1237 0.056 Uiso 1 1 calc R
C21 C 0.8746(2) 0.17908(13) 0.1617(2) 0.0293(5) Uani 1 1 d .
H21A H 0.9397 0.1737 0.2139 0.035 Uiso 1 1 calc R
H21B H 0.8763 0.2255 0.1300 0.035 Uiso 1 1 calc R
C22 C 0.8763(2) 0.12656(13) 0.0741(2) 0.0279(5) Uani 1 1 d .
C23 C 0.9696(2) 0.11632(16) 0.0270(2) 0.0374(6) Uani 1 1 d .
H23 H 1.0335 0.1403 0.0522 0.045 Uiso 1 1 calc R
C24 C 0.9670(2) 0.07055(18) -0.0568(2) 0.0443(7) Uani 1 1 d .
H24 H 1.0290 0.0633 -0.0912 0.053 Uiso 1 1 calc R
C25 C 0.8733(3) 0.03492(17) -0.0910(2) 0.0405(7) Uani 1 1 d .
H25 H 0.8708 0.0028 -0.1481 0.049 Uiso 1 1 calc R
C26 C 0.7842(2) 0.04712(14) -0.0404(2) 0.0309(5) Uani 1 1 d .
H26 H 0.7203 0.0223 -0.0625 0.037 Uiso 1 1 calc R
C27 C 0.4339(2) 0.11858(13) 0.1817(2) 0.0275(5) Uani 1 1 d .
C28 C 0.3331(2) 0.16035(16) 0.1781(3) 0.0516(9) Uani 1 1 d .
H28A H 0.3389 0.1916 0.2397 0.077 Uiso 1 1 calc R
H28B H 0.2719 0.1296 0.1809 0.077 Uiso 1 1 calc R
H28C H 0.3228 0.1870 0.1114 0.077 Uiso 1 1 calc R
P1 P 0.14639(6) 0.20256(4) 0.44130(7) 0.04103(19) Uani 1 1 d .
F1 F 0.18255(17) 0.12460(9) 0.46504(17) 0.0550(5) Uani 1 1 d .
F2 F 0.26676(14) 0.22069(10) 0.42447(19) 0.0564(5) Uani 1 1 d .
F3 F 0.11865(18) 0.18395(16) 0.31755(18) 0.0772(7) Uani 1 1 d .
F4 F 0.02697(15) 0.18412(11) 0.46027(18) 0.0590(6) Uani 1 1 d .
F5 F 0.17300(16) 0.22052(11) 0.56596(18) 0.0571(5) Uani 1 1 d .
F6 F 0.11177(17) 0.28017(11) 0.4157(2) 0.0731(7) Uani 1 1 d .

loop_
_atom_site_aniso_label
_atom_site_aniso_U_11
_atom_site_aniso_U_22
_atom_site_aniso_U_33
_atom_site_aniso_U_23
_atom_site_aniso_U_13
_atom_site_aniso_U_12
Zn1 0.01886(14) 0.02272(14) 0.02113(14) 0.00106(9) 0.00042(10) 0.00210(9)
Zn2 0.01996(14) 0.02373(14) 0.01959(13) 0.00090(10) -0.00091(10) 0.00124(9)
O1 0.0259(8) 0.0268(8) 0.0214(8) 0.0030(6) -0.0026(6) 0.0027(6)
O2 0.0179(7) 0.0250(8) 0.0232(8) 0.0033(6) -0.0008(6) 0.0022(6)
O3 0.0240(8) 0.0278(9) 0.0369(10) 0.0004(7) -0.0004(7) 0.0056(7)
O4 0.0252(9) 0.0273(9) 0.0352(9) -0.0005(7) 0.0056(7) 0.0027(7)
O5 0.0305(9) 0.0286(9) 0.0238(8) -0.0027(7) -0.0078(7) 0.0040(7)
N1 0.0220(9) 0.0288(10) 0.0230(9) -0.0019(8) 0.0022(7) -0.0014(8)
N2 0.0216(9) 0.0250(10) 0.0178(9) 0.0006(7) -0.0009(7) 0.0015(7)
N3 0.0232(9) 0.0240(10) 0.0222(9) -0.0007(7) -0.0008(7) 0.0013(7)
N4 0.0246(10) 0.0296(10) 0.0199(9) 0.0046(8) 0.0015(7) 0.0036(8)
C1 0.0241(12) 0.0339(13) 0.0302(12) -0.0045(10) 0.0041(10) -0.0003(10)
C2 0.0245(12) 0.0485(16) 0.0287(13) -0.0100(11) 0.0067(10) -0.0075(11)
C3 0.0313(14) 0.0569(18) 0.0231(12) -0.0013(12) 0.0047(10) -0.0129(12)
C4 0.0273(12) 0.0420(14) 0.0228(11) 0.0033(10) -0.0019(9) -0.0050(10)
C5 0.0226(11) 0.0307(12) 0.0207(11) -0.0012(9) -0.0012(9) -0.0051(9)
C6 0.0236(11) 0.0275(11) 0.0195(10) 0.0032(9) -0.0010(9) 0.0020(9)
C7 0.0257(11) 0.0231(11) 0.0228(11) 0.0009(9) -0.0024(9) 0.0025(9)
C8 0.0220(11) 0.0301(12) 0.0200(10) 0.0001(9) 0.0019(9) 0.0032(9)
C9 0.0225(11) 0.0281(12) 0.0226(11) -0.0021(9) 0.0034(9) 0.0057(9)
C10 0.0205(11) 0.0288(12) 0.0178(10) 0.0020(9) 0.0027(8) 0.0027(9)
C11 0.0236(11) 0.0292(12) 0.0209(10) 0.0021(9) 0.0046(9) 0.0060(9)
C12 0.0204(11) 0.0371(13) 0.0191(10) 0.0036(9) 0.0026(8) 0.0045(9)
C13 0.0219(11) 0.0405(14) 0.0292(12) 0.0034(11) -0.0006(10) 0.0068(10)
C14 0.0224(11) 0.0341(12) 0.0180(10) 0.0008(9) 0.0009(8) 0.0008(9)
C15 0.0224(11) 0.0276(11) 0.0172(10) 0.0017(8) 0.0025(8) 0.0014(9)
C16 0.0185(10) 0.0299(12) 0.0168(10) 0.0039(9) 0.0019(8) 0.0037(9)
C17 0.0253(11) 0.0284(12) 0.0197(10) -0.0012(9) -0.0012(9) 0.0016(9)
C18 0.0299(12) 0.0260(12) 0.0329(13) -0.0054(10) -0.0037(10) 0.0038(10)
C19 0.0434(16) 0.0332(14) 0.0470(17) -0.0123(12) -0.0156(13) 0.0058(12)
C20 0.0402(15) 0.0260(13) 0.0430(15) -0.0019(11) -0.0092(12) 0.0039(11)
C21 0.0245(12) 0.0321(13) 0.0303(12) 0.0047(10) -0.0004(10) -0.0023(9)
C22 0.0250(12) 0.0345(13) 0.0246(11) 0.0096(10) 0.0038(9) 0.0029(10)
C23 0.0276(13) 0.0523(17) 0.0329(14) 0.0098(12) 0.0065(11) 0.0054(12)
C24 0.0377(16) 0.062(2) 0.0364(15) 0.0113(14) 0.0175(12) 0.0169(14)
C25 0.0464(17) 0.0505(17) 0.0256(13) 0.0023(12) 0.0079(12) 0.0178(14)
C26 0.0366(14) 0.0329(13) 0.0227(11) 0.0035(10) 0.0018(10) 0.0071(11)
C27 0.0246(12) 0.0320(13) 0.0257(11) 0.0008(10) 0.0022(9) 0.0050(9)
C28 0.0285(14) 0.0335(15) 0.092(3) -0.0119(16) 0.0049(16) 0.0055(12)
P1 0.0274(3) 0.0399(4) 0.0530(5) 0.0148(3) -0.0059(3) -0.0038(3)
F1 0.0652(13) 0.0363(10) 0.0569(12) 0.0059(8) -0.0186(10) -0.0062(8)
F2 0.0298(9) 0.0495(11) 0.0896(16) 0.0121(10) 0.0060(9) 0.0018(8)
F3 0.0525(13) 0.130(2) 0.0452(11) 0.0241(13) -0.0106(10) 0.0083(13)
F4 0.0355(10) 0.0713(13) 0.0662(13) 0.0241(11) -0.0095(9) -0.0191(9)
F5 0.0432(10) 0.0576(12) 0.0676(13) -0.0132(10) -0.0051(9) -0.0021(9)
F6 0.0459(11) 0.0525(12) 0.126(2) 0.0427(13) 0.0308(13) 0.0147(9)

loop_
_atom_type_symbol
_atom_type_description
_atom_type_scat_dispersion_real
_atom_type_scat_dispersion_imag
_atom_type_scat_source
C C 0.0033 0.0016 'International Tables Vol C Tables 4.2.6.8 and 6.1.1.4'
H H 0.0000 0.0000 'International Tables Vol C Tables 4.2.6.8 and 6.1.1.4'
F F 0.0171 0.0103 'International Tables Vol C Tables 4.2.6.8 and 6.1.1.4'
N N 0.0061 0.0033 'International Tables Vol C Tables 4.2.6.8 and 6.1.1.4'
O O 0.0106 0.0060 'International Tables Vol C Tables 4.2.6.8 and 6.1.1.4'
P P 0.1023 0.0942 'International Tables Vol C Tables 4.2.6.8 and 6.1.1.4'
Zn Zn 0.2839 1.4301 'International Tables Vol C Tables 4.2.6.8 and 6.1.1.4'

loop_
_geom_angle_atom_site_label_1
_geom_angle_atom_site_label_2
_geom_angle_atom_site_label_3
_geom_angle
_geom_angle_site_symmetry_1
_geom_angle_site_symmetry_3
_geom_angle_publ_flag
O2 Zn1 O3 100.63(7) . . yes
O2 Zn1 O1 121.01(7) . . ?
O3 Zn1 O1 93.67(7) . . yes
O2 Zn1 N1 119.90(7) . . ?
O3 Zn1 N1 94.92(8) . . ?
O1 Zn1 N1 115.31(7) . . ?
O2 Zn1 N2 92.28(7) . . ?
O3 Zn1 N2 167.07(8) . . ?
O1 Zn1 N2 80.15(7) . . ?
N1 Zn1 N2 77.78(8) . . yes
O2 Zn2 O5 146.06(7) 3_655 . ?
O2 Zn2 O4 89.96(7) 3_655 3_655 yes
O5 Zn2 O4 84.47(7) . 3_655 ?
O2 Zn2 N4 90.88(7) 3_655 3_655 ?
O5 Zn2 N4 93.27(7) . 3_655 ?
O4 Zn2 N4 177.04(7) 3_655 3_655 ?
O2 Zn2 N3 98.50(7) 3_655 3_655 ?
O5 Zn2 N3 115.42(7) . 3_655 ?
O4 Zn2 N3 101.44(7) 3_655 3_655 ?
N4 Zn2 N3 81.24(8) 3_655 3_655 yes
C8 O1 Zn1 113.97(14) . . ?
C16 O2 Zn1 125.92(14) . . ?
C16 O2 Zn2 116.81(14) . 3_655 ?
Zn1 O2 Zn2 116.86(8) . 3_655 yes
C27 O3 Zn1 130.41(16) . . ?
C27 O4 Zn2 125.39(16) . 3_655 ?
C8 O5 Zn2 108.60(15) . . ?
C5 N1 C1 119.1(2) . . ?
C5 N1 Zn1 115.27(16) . . ?
C1 N1 Zn1 125.45(17) . . ?
C6 N2 C7 111.41(18) . . ?
C6 N2 C9 113.14(18) . . ?
C7 N2 C9 110.53(18) . . ?
C6 N2 Zn1 108.74(14) . . ?
C7 N2 Zn1 104.57(13) . . ?
C9 N2 Zn1 108.02(14) . . ?
C21 N3 C17 109.48(18) . . ?
C21 N3 C18 112.29(19) . . ?
C17 N3 C18 108.50(18) . . ?
C21 N3 Zn2 109.50(14) . 3_655 ?
C17 N3 Zn2 104.34(14) . 3_655 ?
C18 N3 Zn2 112.39(14) . 3_655 ?
C22 N4 C26 119.6(2) . . ?
C22 N4 Zn2 113.61(17) . 3_655 ?
C26 N4 Zn2 126.76(18) . 3_655 ?
N1 C1 C2 122.0(3) . . ?
N1 C1 H1 119.0 . . ?
C2 C1 H1 119.0 . . ?
C3 C2 C1 118.5(2) . . ?
C3 C2 H2 120.7 . . ?
C1 C2 H2 120.7 . . ?
C4 C3 C2 120.0(2) . . ?
C4 C3 H3 120.0 . . ?
C2 C3 H3 120.0 . . ?
C3 C4 C5 118.5(3) . . ?
C3 C4 H4 120.8 . . ?
C5 C4 H4 120.8 . . ?
N1 C5 C4 121.8(2) . . ?
N1 C5 C6 117.2(2) . . ?
C4 C5 C6 120.9(2) . . ?
N2 C6 C5 110.69(19) . . ?
N2 C6 H6A 109.5 . . ?
C5 C6 H6A 109.5 . . ?
N2 C6 H6B 109.5 . . ?
C5 C6 H6B 109.5 . . ?
H6A C6 H6B 108.1 . . ?
N2 C7 C8 111.83(19) . . ?
N2 C7 H7A 109.3 . . ?
C8 C7 H7A 109.3 . . ?
N2 C7 H7B 109.3 . . ?
C8 C7 H7B 109.3 . . ?
H7A C7 H7B 107.9 . . ?
O5 C8 O1 123.4(2) . . ?
O5 C8 C7 117.1(2) . . ?
O1 C8 C7 119.5(2) . . ?
N2 C9 C10 112.73(18) . . ?
N2 C9 H9A 109.0 . . ?
C10 C9 H9A 109.0 . . ?
N2 C9 H9B 109.0 . . ?
C10 C9 H9B 109.0 . . ?
H9A C9 H9B 107.8 . . ?
C11 C10 C16 119.2(2) . . ?
C11 C10 C9 119.4(2) . . ?
C16 C10 C9 121.5(2) . . ?
C12 C11 C10 122.1(2) . . ?
C12 C11 H11 118.9 . . ?
C10 C11 H11 118.9 . . ?
C14 C12 C11 117.8(2) . . ?
C14 C12 C13 121.0(2) . . ?
C11 C12 C13 121.2(2) . . ?
C12 C13 H13A 109.5 . . ?
C12 C13 H13B 109.5 . . ?
H13A C13 H13B 109.5 . . ?
C12 C13 H13C 109.5 . . ?
H13A C13 H13C 109.5 . . ?
H13B C13 H13C 109.5 . . ?
C12 C14 C15 122.1(2) . . ?
C12 C14 H14 119.0 . . ?
C15 C14 H14 119.0 . . ?
C14 C15 C16 119.4(2) . . ?
C14 C15 C17 119.1(2) . . ?
C16 C15 C17 121.2(2) . . ?
O2 C16 C15 119.3(2) . . ?
O2 C16 C10 121.3(2) . . ?
C15 C16 C10 119.4(2) . . ?
N3 C17 C15 116.54(19) . . ?
N3 C17 H17A 108.2 . . ?
C15 C17 H17A 108.2 . . ?
N3 C17 H17B 108.2 . . ?
C15 C17 H17B 108.2 . . ?
H17A C17 H17B 107.3 . . ?
C20 C18 N3 111.2(2) . . ?
C20 C18 C19 110.6(2) . . ?
N3 C18 C19 113.9(2) . . ?
C20 C18 H18 106.9 . . ?
N3 C18 H18 106.9 . . ?
C19 C18 H18 106.9 . . ?
C18 C19 H19A 109.5 . . ?
C18 C19 H19B 109.5 . . ?
H19A C19 H19B 109.5 . . ?
C18 C19 H19C 109.5 . . ?
H19A C19 H19C 109.5 . . ?
H19B C19 H19C 109.5 . . ?
C18 C20 H20A 109.5 . . ?
C18 C20 H20B 109.5 . . ?
H20A C20 H20B 109.5 . . ?
C18 C20 H20C 109.5 . . ?
H20A C20 H20C 109.5 . . ?
H20B C20 H20C 109.5 . . ?
N3 C21 C22 113.1(2) . . ?
N3 C21 H21A 109.0 . . ?
C22 C21 H21A 109.0 . . ?
N3 C21 H21B 109.0 . . ?
C22 C21 H21B 109.0 . . ?
H21A C21 H21B 107.8 . . ?
N4 C22 C23 121.7(3) . . ?
N4 C22 C21 118.4(2) . . ?
C23 C22 C21 119.8(2) . . ?
C24 C23 C22 118.4(3) . . ?
C24 C23 H23 120.8 . . ?
C22 C23 H23 120.8 . . ?
C23 C24 C25 119.9(3) . . ?
C23 C24 H24 120.1 . . ?
C25 C24 H24 120.1 . . ?
C26 C25 C24 118.7(3) . . ?
C26 C25 H25 120.6 . . ?
C24 C25 H25 120.6 . . ?
N4 C26 C25 121.6(3) . . ?
N4 C26 H26 119.2 . . ?
C25 C26 H26 119.2 . . ?
O3 C27 O4 125.1(2) . . ?
O3 C27 C28 116.2(2) . . ?
O4 C27 C28 118.7(2) . . ?
C27 C28 H28A 109.5 . . ?
C27 C28 H28B 109.5 . . ?
H28A C28 H28B 109.5 . . ?
C27 C28 H28C 109.5 . . ?
H28A C28 H28C 109.5 . . ?
H28B C28 H28C 109.5 . . ?
F3 P1 F4 89.91(13) . . ?
F3 P1 F6 89.89(16) . . ?
F4 P1 F6 90.25(12) . . ?
F3 P1 F2 91.00(13) . . ?
F4 P1 F2 178.98(12) . . ?
F6 P1 F2 90.23(11) . . ?
F3 P1 F5 179.21(14) . . ?
F4 P1 F5 89.39(12) . . ?
F6 P1 F5 90.48(14) . . ?
F2 P1 F5 89.70(12) . . ?
F3 P1 F1 89.32(14) . . ?
F4 P1 F1 90.59(12) . . ?
F6 P1 F1 178.85(14) . . ?
F2 P1 F1 88.94(11) . . ?
F5 P1 F1 90.31(11) . . ?

loop_
_geom_bond_atom_site_label_1
_geom_bond_atom_site_label_2
_geom_bond_distance
_geom_bond_site_symmetry_2
_geom_bond_publ_flag
Zn1 O2 1.9680(16) . yes
Zn1 O3 1.9860(17) . yes
Zn1 O1 2.0394(17) . yes
Zn1 N1 2.112(2) . yes
Zn1 N2 2.1736(19) . yes
Zn2 O2 2.0246(16) 3_655 yes
Zn2 O5 2.0543(17) . yes
Zn2 O4 2.0741(17) 3_655 yes
Zn2 N4 2.111(2) 3_655 yes
Zn2 N3 2.1132(19) 3_655 yes
O1 C8 1.262(3) . yes
O2 C16 1.359(3) . ?
O2 Zn2 2.0246(16) 3_655 ?
O3 C27 1.259(3) . ?
O4 C27 1.259(3) . ?
O4 Zn2 2.0741(17) 3_655 ?
O5 C8 1.250(3) . yes
N1 C5 1.343(3) . ?
N1 C1 1.350(3) . ?
N2 C6 1.471(3) . ?
N2 C7 1.476(3) . ?
N2 C9 1.486(3) . ?
N3 C21 1.484(3) . ?
N3 C17 1.503(3) . ?
N3 C18 1.518(3) . ?
N3 Zn2 2.1132(19) 3_655 ?
N4 C22 1.336(3) . ?
N4 C26 1.350(3) . ?
N4 Zn2 2.112(2) 3_655 ?
C1 C2 1.383(4) . ?
C1 H1 0.9500 . ?
C2 C3 1.382(4) . ?
C2 H2 0.9500 . ?
C3 C4 1.382(4) . ?
C3 H3 0.9500 . ?
C4 C5 1.392(3) . ?
C4 H4 0.9500 . ?
C5 C6 1.510(3) . ?
C6 H6A 0.9900 . ?
C6 H6B 0.9900 . ?
C7 C8 1.520(3) . ?
C7 H7A 0.9900 . ?
C7 H7B 0.9900 . ?
C9 C10 1.502(3) . ?
C9 H9A 0.9900 . ?
C9 H9B 0.9900 . ?
C10 C11 1.398(3) . ?
C10 C16 1.410(3) . ?
C11 C12 1.392(3) . ?
C11 H11 0.9500 . ?
C12 C14 1.388(4) . ?
C12 C13 1.509(3) . ?
C13 H13A 0.9800 . ?
C13 H13B 0.9800 . ?
C13 H13C 0.9800 . ?
C14 C15 1.400(3) . ?
C14 H14 0.9500 . ?
C15 C16 1.403(3) . ?
C15 C17 1.509(3) . ?
C17 H17A 0.9900 . ?
C17 H17B 0.9900 . ?
C18 C20 1.515(4) . ?
C18 C19 1.520(4) . ?
C18 H18 1.0000 . ?
C19 H19A 0.9800 . ?
C19 H19B 0.9800 . ?
C19 H19C 0.9800 . ?
C20 H20A 0.9800 . ?
C20 H20B 0.9800 . ?
C20 H20C 0.9800 . ?
C21 C22 1.504(4) . ?
C21 H21A 0.9900 . ?
C21 H21B 0.9900 . ?
C22 C23 1.395(4) . ?
C23 C24 1.376(5) . ?
C23 H23 0.9500 . ?
C24 C25 1.389(5) . ?
C24 H24 0.9500 . ?
C25 C26 1.378(4) . ?
C25 H25 0.9500 . ?
C26 H26 0.9500 . ?
C27 C28 1.503(4) . ?
C28 H28A 0.9800 . ?
C28 H28B 0.9800 . ?
C28 H28C 0.9800 . ?
P1 F3 1.591(2) . ?
P1 F4 1.593(2) . ?
P1 F6 1.595(2) . ?
P1 F2 1.5966(19) . ?
P1 F5 1.598(2) . ?
P1 F1 1.603(2) . ?
